data_4302253
loop_
_publ_author_name
'Ming Xue'
'Yun Liu'
'Roxanna M. Schaffino'
'Shengchang Xiang'
'Xiaojun Zhao'
'Guang-Shan Zhu'
'Shi-Lun Qiu'
'Banglin Chen'

_publ_section_title
;
New Prototype Isoreticular Metal-Organic Framework Zn4O(FMA)3 for Gas
Storage
;
_journal_name_full 'Inorganic Chemistry'
_journal_page_first 4649
_journal_page_last 4651
_journal_paper_doi 10.1021/ic900486r
_journal_volume 48
_journal_year 2009
_chemical_formula_moiety 'C12 H6 N0 O13 Zn4'
_chemical_formula_sum 'C12 H6 N0 O13 Zn4'
_chemical_formula_weight 619.65
_chemical_melting_point ?
_chemical_name_systematic
; 
 ? 
;
_space_group_IT_number 225
_symmetry_cell_setting cubic
_symmetry_space_group_name_Hall '-F 4 2 3'
_symmetry_space_group_name_H-M 'F m -3 m'
_atom_sites_solution_hydrogens geom
_atom_sites_solution_primary direct
_atom_sites_solution_secondary difmap
_audit_creation_method SHELXL-97
_cell_angle_alpha 90.00
_cell_angle_beta 90.00
_cell_angle_gamma 90.00
_cell_formula_units_Z 8
_cell_length_a 21.639(3)
_cell_length_b 21.639(3)
_cell_length_c 21.639(3)
_cell_measurement_temperature 293(2)
_cell_volume 10132(2)
_computing_cell_refinement 'Bruker SMART'
_computing_data_collection 'Bruker SMART'
_computing_data_reduction 'Bruker SAINT'
_computing_molecular_graphics SHELXP-97
_computing_publication_material SHELXTL
_computing_structure_refinement 'SHELXL-97 (Sheldrick, 1997)'
_computing_structure_solution 'SHELXS-97 (Sheldrick, 1990)'
_diffrn_ambient_temperature 293(2)
_diffrn_detector_area_resol_mean 9.00cm
_diffrn_measured_fraction_theta_full 0.562
_diffrn_measured_fraction_theta_max 0.562
_diffrn_measurement_device_type 'CCD area detector'
_diffrn_measurement_method 'phi and omega scans'
_diffrn_radiation_monochromator graphite
_diffrn_radiation_source 'fine-focus sealed tube'
_diffrn_radiation_type MoK\a
_diffrn_radiation_wavelength 0.71073
_diffrn_reflns_av_R_equivalents 0.1051
_diffrn_reflns_av_sigmaI/netI 0.3166
_diffrn_reflns_limit_h_max 1
_diffrn_reflns_limit_h_min -25
_diffrn_reflns_limit_k_max 5
_diffrn_reflns_limit_k_min -8
_diffrn_reflns_limit_l_max 20
_diffrn_reflns_limit_l_min -8
_diffrn_reflns_number 476
_diffrn_reflns_theta_full 24.95
_diffrn_reflns_theta_max 24.95
_diffrn_reflns_theta_min 4.61
_diffrn_standards_decay_% 0
_diffrn_standards_interval_count 0
_diffrn_standards_interval_time .
_diffrn_standards_number 0
_exptl_absorpt_coefficient_mu 1.895
_exptl_crystal_colour yellowy
_exptl_crystal_density_diffrn 0.812
_exptl_crystal_density_meas ?
_exptl_crystal_density_method 'not measured'
_exptl_crystal_description cubic
_exptl_crystal_F_000 2416
_exptl_crystal_size_max 0.25
_exptl_crystal_size_mid 0.25
_exptl_crystal_size_min 0.25
_refine_diff_density_max 0.089
_refine_diff_density_min -0.248
_refine_diff_density_rms 0.024
_refine_ls_extinction_coef 0.0015(8)
_refine_ls_extinction_expression Fc^*^=kFc[1+0.001xFc^2^\l^3^/sin(2\q)]^-1/4^
_refine_ls_extinction_method SHELXL
_refine_ls_goodness_of_fit_ref 0.860
_refine_ls_hydrogen_treatment mixed
_refine_ls_matrix_type full
_refine_ls_number_parameters 20
_refine_ls_number_reflns 286
_refine_ls_number_restraints 12
_refine_ls_restrained_S_all 0.844
_refine_ls_R_factor_all 0.3198
_refine_ls_R_factor_gt 0.0688
_refine_ls_shift/su_max 0.000
_refine_ls_shift/su_mean 0.000
_refine_ls_structure_factor_coef Fsqd
_refine_ls_weighting_details 'calc w=1/[\s^2^(Fo^2^)+(0.0350P)^2^+9.5243P] where P=(Fo^2^+2Fc^2^)/3'
_refine_ls_weighting_scheme calc
_refine_ls_wR_factor_gt 0.1212
_refine_ls_wR_factor_ref 0.1649
_reflns_number_gt 51
_reflns_number_total 286
_reflns_threshold_expression >2sigma(I)
_cod_data_source_file ic900486r_si_002.cif
_cod_data_source_block 4
_cod_depositor_comments
;
The following automatic conversions were performed:

'_chemical_melting_point' value 'not measured' was changed to '?' -
the value is undefined or not given.

Automatic conversion script
Id: cif_fix_values 1646 2011-03-28 12:23:43Z adriana 

The following automatic conversions were performed:

'_exptl_crystal_density_meas' value 'none' was changed to '?' - the
value is perceived as not measured.

Automatic conversion script
Id: cif_fix_values 3008 2015-01-20 13:52:24Z robertas 
;
_cod_original_cell_volume 10133(2)
_cod_database_code 4302253

loop_
_symmetry_equiv_pos_as_xyz
'x, y, z'
'-x, -y, z'
'-x, y, -z'
'x, -y, -z'
'z, x, y'
'z, -x, -y'
'-z, -x, y'
'-z, x, -y'
'y, z, x'
'-y, z, -x'
'y, -z, -x'
'-y, -z, x'
'y, x, -z'
'-y, -x, -z'
'y, -x, z'
'-y, x, z'
'x, z, -y'
'-x, z, y'
'-x, -z, -y'
'x, -z, y'
'z, y, -x'
'z, -y, x'
'-z, y, x'
'-z, -y, -x'
'x, y+1/2, z+1/2'
'-x, -y+1/2, z+1/2'
'-x, y+1/2, -z+1/2'
'x, -y+1/2, -z+1/2'
'z, x+1/2, y+1/2'
'z, -x+1/2, -y+1/2'
'-z, -x+1/2, y+1/2'
'-z, x+1/2, -y+1/2'
'y, z+1/2, x+1/2'
'-y, z+1/2, -x+1/2'
'y, -z+1/2, -x+1/2'
'-y, -z+1/2, x+1/2'
'y, x+1/2, -z+1/2'
'-y, -x+1/2, -z+1/2'
'y, -x+1/2, z+1/2'
'-y, x+1/2, z+1/2'
'x, z+1/2, -y+1/2'
'-x, z+1/2, y+1/2'
'-x, -z+1/2, -y+1/2'
'x, -z+1/2, y+1/2'
'z, y+1/2, -x+1/2'
'z, -y+1/2, x+1/2'
'-z, y+1/2, x+1/2'
'-z, -y+1/2, -x+1/2'
'x+1/2, y, z+1/2'
'-x+1/2, -y, z+1/2'
'-x+1/2, y, -z+1/2'
'x+1/2, -y, -z+1/2'
'z+1/2, x, y+1/2'
'z+1/2, -x, -y+1/2'
'-z+1/2, -x, y+1/2'
'-z+1/2, x, -y+1/2'
'y+1/2, z, x+1/2'
'-y+1/2, z, -x+1/2'
'y+1/2, -z, -x+1/2'
'-y+1/2, -z, x+1/2'
'y+1/2, x, -z+1/2'
'-y+1/2, -x, -z+1/2'
'y+1/2, -x, z+1/2'
'-y+1/2, x, z+1/2'
'x+1/2, z, -y+1/2'
'-x+1/2, z, y+1/2'
'-x+1/2, -z, -y+1/2'
'x+1/2, -z, y+1/2'
'z+1/2, y, -x+1/2'
'z+1/2, -y, x+1/2'
'-z+1/2, y, x+1/2'
'-z+1/2, -y, -x+1/2'
'x+1/2, y+1/2, z'
'-x+1/2, -y+1/2, z'
'-x+1/2, y+1/2, -z'
'x+1/2, -y+1/2, -z'
'z+1/2, x+1/2, y'
'z+1/2, -x+1/2, -y'
'-z+1/2, -x+1/2, y'
'-z+1/2, x+1/2, -y'
'y+1/2, z+1/2, x'
'-y+1/2, z+1/2, -x'
'y+1/2, -z+1/2, -x'
'-y+1/2, -z+1/2, x'
'y+1/2, x+1/2, -z'
'-y+1/2, -x+1/2, -z'
'y+1/2, -x+1/2, z'
'-y+1/2, x+1/2, z'
'x+1/2, z+1/2, -y'
'-x+1/2, z+1/2, y'
'-x+1/2, -z+1/2, -y'
'x+1/2, -z+1/2, y'
'z+1/2, y+1/2, -x'
'z+1/2, -y+1/2, x'
'-z+1/2, y+1/2, x'
'-z+1/2, -y+1/2, -x'
'-x, -y, -z'
'x, y, -z'
'x, -y, z'
'-x, y, z'
'-z, -x, -y'
'-z, x, y'
'z, x, -y'
'z, -x, y'
'-y, -z, -x'
'y, -z, x'
'-y, z, x'
'y, z, -x'
'-y, -x, z'
'y, x, z'
'-y, x, -z'
'y, -x, -z'
'-x, -z, y'
'x, -z, -y'
'x, z, y'
'-x, z, -y'
'-z, -y, x'
'-z, y, -x'
'z, -y, -x'
'z, y, x'
'-x, -y+1/2, -z+1/2'
'x, y+1/2, -z+1/2'
'x, -y+1/2, z+1/2'
'-x, y+1/2, z+1/2'
'-z, -x+1/2, -y+1/2'
'-z, x+1/2, y+1/2'
'z, x+1/2, -y+1/2'
'z, -x+1/2, y+1/2'
'-y, -z+1/2, -x+1/2'
'y, -z+1/2, x+1/2'
'-y, z+1/2, x+1/2'
'y, z+1/2, -x+1/2'
'-y, -x+1/2, z+1/2'
'y, x+1/2, z+1/2'
'-y, x+1/2, -z+1/2'
'y, -x+1/2, -z+1/2'
'-x, -z+1/2, y+1/2'
'x, -z+1/2, -y+1/2'
'x, z+1/2, y+1/2'
'-x, z+1/2, -y+1/2'
'-z, -y+1/2, x+1/2'
'-z, y+1/2, -x+1/2'
'z, -y+1/2, -x+1/2'
'z, y+1/2, x+1/2'
'-x+1/2, -y, -z+1/2'
'x+1/2, y, -z+1/2'
'x+1/2, -y, z+1/2'
'-x+1/2, y, z+1/2'
'-z+1/2, -x, -y+1/2'
'-z+1/2, x, y+1/2'
'z+1/2, x, -y+1/2'
'z+1/2, -x, y+1/2'
'-y+1/2, -z, -x+1/2'
'y+1/2, -z, x+1/2'
'-y+1/2, z, x+1/2'
'y+1/2, z, -x+1/2'
'-y+1/2, -x, z+1/2'
'y+1/2, x, z+1/2'
'-y+1/2, x, -z+1/2'
'y+1/2, -x, -z+1/2'
'-x+1/2, -z, y+1/2'
'x+1/2, -z, -y+1/2'
'x+1/2, z, y+1/2'
'-x+1/2, z, -y+1/2'
'-z+1/2, -y, x+1/2'
'-z+1/2, y, -x+1/2'
'z+1/2, -y, -x+1/2'
'z+1/2, y, x+1/2'
'-x+1/2, -y+1/2, -z'
'x+1/2, y+1/2, -z'
'x+1/2, -y+1/2, z'
'-x+1/2, y+1/2, z'
'-z+1/2, -x+1/2, -y'
'-z+1/2, x+1/2, y'
'z+1/2, x+1/2, -y'
'z+1/2, -x+1/2, y'
'-y+1/2, -z+1/2, -x'
'y+1/2, -z+1/2, x'
'-y+1/2, z+1/2, x'
'y+1/2, z+1/2, -x'
'-y+1/2, -x+1/2, z'
'y+1/2, x+1/2, z'
'-y+1/2, x+1/2, -z'
'y+1/2, -x+1/2, -z'
'-x+1/2, -z+1/2, y'
'x+1/2, -z+1/2, -y'
'x+1/2, z+1/2, y'
'-x+1/2, z+1/2, -y'
'-z+1/2, -y+1/2, x'
'-z+1/2, y+1/2, -x'
'z+1/2, -y+1/2, -x'
'z+1/2, y+1/2, x'

loop_
_atom_site_label
_atom_site_type_symbol
_atom_site_fract_x
_atom_site_fract_y
_atom_site_fract_z
_atom_site_U_iso_or_equiv
_atom_site_adp_type
_atom_site_occupancy
_atom_site_symmetry_multiplicity
_atom_site_calc_flag
_atom_site_refinement_flags
_atom_site_disorder_assembly
_atom_site_disorder_group
Zn1 Zn 0.19809(13) 0.19809(13) 0.19809(13) 0.260(4) Uani 1 6 d S . .
O1 O 0.2500 0.2500 0.2500 0.160(12) Uani 1 24 d S . .
O2 O 0.1092(5) 0.2144(8) 0.2144(8) 0.259(9) Uani 1 2 d S . .
C1 C 0.081(3) 0.2500 0.2500 0.281(15) Uani 1 4 d SU . .
C2 C 0.0000 0.2326(14) 0.2326(14) 0.393(15) Uani 1 4 d SU . .
H2 H 0.0000 0.2022 0.2022 0.472 Uiso 1 4 calc SR . .

loop_
_atom_site_aniso_label
_atom_site_aniso_U_11
_atom_site_aniso_U_22
_atom_site_aniso_U_33
_atom_site_aniso_U_23
_atom_site_aniso_U_13
_atom_site_aniso_U_12
Zn1 0.260(4) 0.260(4) 0.260(4) -0.029(2) -0.029(2) -0.029(2)
O1 0.160(12) 0.160(12) 0.160(12) 0.000 0.000 0.000
O2 0.107(10) 0.335(14) 0.335(14) 0.093(18) -0.013(7) -0.013(7)
C1 0.280(19) 0.282(15) 0.282(15) 0.009(10) 0.000 0.000
C2 0.400(18) 0.390(15) 0.390(15) 0.005(10) 0.000 0.000

loop_
_atom_type_symbol
_atom_type_description
_atom_type_scat_dispersion_real
_atom_type_scat_dispersion_imag
_atom_type_scat_source
C C 0.0033 0.0016 'International Tables Vol C Tables 4.2.6.8 and 6.1.1.4'
H H 0.0000 0.0000 'International Tables Vol C Tables 4.2.6.8 and 6.1.1.4'
N N 0.0061 0.0033 'International Tables Vol C Tables 4.2.6.8 and 6.1.1.4'
O O 0.0106 0.0060 'International Tables Vol C Tables 4.2.6.8 and 6.1.1.4'
Zn Zn 0.2839 1.4301 'International Tables Vol C Tables 4.2.6.8 and 6.1.1.4'

loop_
_geom_angle_atom_site_label_1
_geom_angle_atom_site_label_2
_geom_angle_atom_site_label_3
_geom_angle
_geom_angle_site_symmetry_1
_geom_angle_site_symmetry_3
_geom_angle_publ_flag
O1 Zn1 O2 110.7(6) . 9 ?
O1 Zn1 O2 110.7(6) . 5 ?
O2 Zn1 O2 108.2(6) 9 5 ?
O1 Zn1 O2 110.7(6) . . ?
O2 Zn1 O2 108.2(6) 9 . ?
O2 Zn1 O2 108.2(6) 5 . ?
Zn1 O1 Zn1 109.5 28 51 ?
Zn1 O1 Zn1 109.473(1) 28 74 ?
Zn1 O1 Zn1 109.471(1) 51 74 ?
Zn1 O1 Zn1 109.5 28 . ?
Zn1 O1 Zn1 109.5 51 . ?
Zn1 O1 Zn1 109.5 74 . ?
C1 O2 Zn1 133(4) . . ?
O2 C1 O2 122(6) . 28 ?
O2 C1 C2 136(4) . 121 ?
O2 C1 C2 102(2) 28 121 ?
O2 C1 C2 102(2) . . ?
O2 C1 C2 136(4) 28 . ?
C2 C1 C2 34(3) 121 . ?
C2 C2 C1 73.1(17) 121 . ?
C2 C2 C1 73.1(16) 121 121 ?
C1 C2 C1 146(3) . 121 ?

loop_
_geom_bond_atom_site_label_1
_geom_bond_atom_site_label_2
_geom_bond_distance
_geom_bond_site_symmetry_2
_geom_bond_publ_flag
Zn1 O1 1.946(5) . ?
Zn1 O2 1.986(14) 9 ?
Zn1 O2 1.986(14) 5 ?
Zn1 O2 1.987(14) . ?
O1 Zn1 1.946(5) 28 ?
O1 Zn1 1.946(5) 51 ?
O1 Zn1 1.946(5) 74 ?
O2 C1 1.25(2) . ?
C1 O2 1.25(2) 28 ?
C1 C2 1.84(6) 121 ?
C1 C2 1.84(6) . ?
C2 C2 1.07(9) 121 ?
C2 C1 1.84(6) 121 ?
